data_4060561
loop_
_publ_author_name
'Rowshan Ara Begum'
'Paul R. Sharp'

_publ_section_title
;
 Nickel and Platinum 1,2-Dibromoacenaphthylene Chemistry
;
_journal_name_full Organometallics
_journal_paper_doi 10.1021/om050164u
_journal_year 2005
_chemical_formula_sum 'C54 H78 Br2 Hg Ni2 P4'
_chemical_formula_weight 1328.87
_space_group_IT_number 12
_symmetry_cell_setting monoclinic
_symmetry_space_group_name_Hall '-C 2y'
_symmetry_space_group_name_H-M 'C 1 2/m 1'
_cell_angle_alpha 90.00
_cell_angle_beta 95.790(3)
_cell_angle_gamma 90.00
_cell_formula_units_Z 2
_cell_length_a 13.985(3)
_cell_length_b 13.971(3)
_cell_length_c 14.582(3)
_cell_measurement_temperature 173(2)
_cell_volume 2834.7(11)
_diffrn_ambient_temperature 173(2)
_exptl_crystal_density_diffrn 1.557
_cod_depositor_comments
;
The following automatic conversions were performed:
'_symmetry_cell_setting' value 'Monoclinic' changed to 'monoclinic'
according to '/home/saulius/struct/CIF-dictionaries/cif_core.dic'
dictionary named 'cif_core.dic' version 2.4.1 from 2010-06-29.

Automatic conversion script
Id: cif_fix_enum 1527 2010-12-29 10:47:43Z saulius 
;
_cod_original_sg_symbol_H-M 'C 2/m'
_cod_database_code 4060561

loop_
_symmetry_equiv_pos_as_xyz
'x, y, z'
'-x, y, -z'
'x+1/2, y+1/2, z'
'-x+1/2, y+1/2, -z'
'-x, -y, -z'
'x, -y, z'
'-x+1/2, -y+1/2, -z'
'x+1/2, -y+1/2, z'

loop_
_atom_site_label
_atom_site_type_symbol
_atom_site_fract_x
_atom_site_fract_y
_atom_site_fract_z
_atom_site_U_iso_or_equiv
_atom_site_adp_type
_atom_site_occupancy
_atom_site_symmetry_multiplicity
_atom_site_calc_flag
_atom_site_refinement_flags
_atom_site_disorder_assembly
_atom_site_disorder_group
Hg1 Hg 1.0000 0.0000 0.0000 0.0330(3) Uani 1 4 d S . .
Br1 Br 1.24475(11) 0.0000 0.24470(12) 0.0510(6) Uani 1 2 d S . .
Ni1 Ni 1.07636(12) 0.0000 0.22801(12) 0.0310(5) Uani 1 2 d S . .
P1 P 1.0689(3) 0.1574(3) 0.2417(2) 0.0539(10) Uani 1 1 d . . .
C1 C 0.9439(10) 0.0000 0.1936(10) 0.035(4) Uani 1 2 d S . .
C2 C 0.9102(9) 0.0000 0.1046(9) 0.033(4) Uani 1 2 d S . .
C3 C 0.7293(10) 0.0000 0.0248(10) 0.036(4) Uani 1 2 d S . .
H3 H 0.7433 0.0000 -0.0377 0.044 Uiso 1 2 calc SR . .
C4 C 0.6335(11) 0.0000 0.0460(12) 0.054(5) Uani 1 2 d S . .
H4 H 0.5834 0.0000 -0.0030 0.065 Uiso 1 2 calc SR . .
C5 C 0.6100(10) 0.0000 0.1346(11) 0.040(4) Uani 1 2 d S . .
H5 H 0.5442 0.0000 0.1455 0.048 Uiso 1 2 calc SR . .
C6 C 0.6724(13) 0.0000 0.3066(11) 0.047(5) Uani 1 2 d S . .
H6 H 0.6101 0.0000 0.3272 0.057 Uiso 1 2 calc SR . .
C7 C 0.7509(13) 0.0000 0.3687(12) 0.058(6) Uani 1 2 d S . .
H7 H 0.7422 0.0000 0.4324 0.069 Uiso 1 2 calc SR . .
C8 C 0.8486(12) 0.0000 0.3417(12) 0.050(5) Uani 1 2 d S . .
H8 H 0.9024 0.0000 0.3870 0.060 Uiso 1 2 calc SR . .
C9 C 0.8612(11) 0.0000 0.2499(10) 0.035(4) Uani 1 2 d S . .
C10 C 0.8020(10) 0.0000 0.0942(11) 0.042(4) Uani 1 2 d S . .
C11 C 0.6824(10) 0.0000 0.2117(12) 0.042(4) Uani 1 2 d S . .
C12 C 0.7783(10) 0.0000 0.1867(11) 0.041(4) Uani 1 2 d S . .
C13 C 1.083(4) 0.1898(19) 0.3586(15) 0.27(3) Uani 1 1 d . . .
H13A H 1.0934 0.2598 0.3583 0.319 Uiso 1 1 calc R . .
H13B H 1.0180 0.1809 0.3795 0.319 Uiso 1 1 calc R . .
C14 C 1.135(3) 0.161(2) 0.4191(17) 0.200(18) Uani 1 1 d . . .
H14A H 1.1739 0.1092 0.3970 0.299 Uiso 1 1 calc R . .
H14B H 1.0990 0.1378 0.4684 0.299 Uiso 1 1 calc R . .
H14C H 1.1781 0.2134 0.4428 0.299 Uiso 1 1 calc R . .
C15 C 1.1566(10) 0.2285(11) 0.1911(11) 0.064(4) Uani 1 1 d . . .
H15A H 1.1475 0.2963 0.2079 0.077 Uiso 1 1 calc R . .
H15B H 1.2214 0.2089 0.2183 0.077 Uiso 1 1 calc R . .
C16 C 1.1535(12) 0.2218(12) 0.0892(11) 0.084(6) Uani 1 1 d . . .
H16A H 1.1710 0.1568 0.0719 0.127 Uiso 1 1 calc R . .
H16B H 1.1990 0.2677 0.0671 0.127 Uiso 1 1 calc R . .
H16C H 1.0884 0.2365 0.0614 0.127 Uiso 1 1 calc R . .
C17 C 0.9552(12) 0.2146(13) 0.201(2) 0.145(12) Uani 1 1 d . . .
H17A H 0.9345 0.1864 0.1402 0.174 Uiso 1 1 calc R . .
H17B H 0.9080 0.1932 0.2432 0.174 Uiso 1 1 calc R . .
C18 C 0.9434(15) 0.3124(19) 0.1917(18) 0.148(10) Uani 1 1 d . . .
H18A H 0.9500 0.3425 0.2527 0.222 Uiso 1 1 calc R . .
H18B H 0.8794 0.3261 0.1607 0.222 Uiso 1 1 calc R . .
H18C H 0.9925 0.3380 0.1550 0.222 Uiso 1 1 calc R . .
C19 C 1.4324(10) 0.0478(13) 0.4503(10) 0.077(6) Uani 1 1 d . . .
H19 H 1.3836 0.0825 0.4144 0.092 Uiso 1 1 calc R . .
C20 C 1.5000 0.092(3) 0.5000 0.122(12) Uani 1 2 d S . .
H20 H 1.5000 0.1599 0.5000 0.147 Uiso 1 2 calc SR . .

loop_
_atom_site_aniso_label
_atom_site_aniso_U_11
_atom_site_aniso_U_22
_atom_site_aniso_U_33
_atom_site_aniso_U_23
_atom_site_aniso_U_13
_atom_site_aniso_U_12
Hg1 0.0200(4) 0.0572(8) 0.0230(4) 0.000 0.0083(3) 0.000
Br1 0.0273(8) 0.0662(15) 0.0577(11) 0.000 -0.0044(7) 0.000
Ni1 0.0221(9) 0.0435(15) 0.0278(10) 0.000 0.0043(7) 0.000
P1 0.068(2) 0.039(2) 0.060(2) 0.0005(18) 0.0341(18) 0.0053(17)
C1 0.024(7) 0.048(12) 0.033(8) 0.000 0.007(6) 0.000
C2 0.024(7) 0.058(12) 0.017(7) 0.000 0.006(5) 0.000
C3 0.036(8) 0.040(11) 0.034(8) 0.000 0.011(6) 0.000
C4 0.029(8) 0.084(17) 0.049(11) 0.000 0.002(7) 0.000
C5 0.022(7) 0.043(12) 0.056(11) 0.000 0.015(7) 0.000
C6 0.047(10) 0.054(13) 0.046(10) 0.000 0.025(8) 0.000
C7 0.054(11) 0.082(17) 0.045(10) 0.000 0.042(9) 0.000
C8 0.041(9) 0.074(15) 0.038(9) 0.000 0.017(7) 0.000
C9 0.037(8) 0.040(11) 0.030(8) 0.000 0.014(6) 0.000
C10 0.026(7) 0.062(13) 0.038(9) 0.000 0.011(6) 0.000
C11 0.029(8) 0.045(12) 0.056(10) 0.000 0.026(7) 0.000
C12 0.023(7) 0.061(13) 0.040(9) 0.000 0.013(6) 0.000
C13 0.68(9) 0.070(19) 0.049(13) -0.013(13) 0.04(3) 0.08(3)
C14 0.34(4) 0.13(3) 0.11(2) -0.060(19) -0.10(3) 0.12(3)
C15 0.051(8) 0.044(10) 0.099(12) -0.010(9) 0.017(7) 0.000(7)
C16 0.101(13) 0.063(13) 0.100(13) 0.021(10) 0.064(11) -0.002(9)
C17 0.067(11) 0.034(12) 0.35(4) 0.046(16) 0.113(17) 0.010(8)
C18 0.088(15) 0.15(3) 0.22(3) 0.05(2) 0.065(16) 0.006(15)
C19 0.055(8) 0.120(17) 0.055(8) 0.002(9) 0.010(6) 0.025(8)
C20 0.13(3) 0.19(4) 0.053(16) 0.000 0.015(16) 0.000

loop_
_geom_bond_atom_site_label_1
_geom_bond_atom_site_label_2
_geom_bond_distance
_geom_bond_site_symmetry_2
_geom_bond_publ_flag
Hg1 C2 2.071(12) 5_755 ?
Hg1 C2 2.071(12) . ?
Br1 Ni1 2.343(2) . ?
Ni1 C1 1.869(14) . ?
Ni1 P1 2.211(4) . ?
Ni1 P1 2.211(4) 6 ?
P1 C13 1.76(2) . ?
P1 C15 1.794(14) . ?
P1 C17 1.825(19) . ?
C1 C2 1.337(19) . ?
C1 C9 1.484(18) . ?
C2 C10 1.505(19) . ?
C3 C10 1.36(2) . ?
C3 C4 1.41(2) . ?
C4 C5 1.37(2) . ?
C5 C11 1.44(2) . ?
C6 C7 1.35(2) . ?
C6 C11 1.40(2) . ?
C7 C8 1.46(2) . ?
C8 C9 1.37(2) . ?
C9 C12 1.41(2) . ?
C10 C12 1.42(2) . ?
C11 C12 1.424(18) . ?
C13 C14 1.16(3) . ?
C15 C16 1.48(2) . ?
C17 C18 1.38(3) . ?
C19 C20 1.29(2) . ?
C19 C19 1.34(4) 6 ?
C20 C19 1.29(2) 2_856 ?
